data_4036011
loop_
_publ_author_name
'Han, Pan'
'Mao, Zhuo-Ya'
'Si, Chang-Mei'
'Zhou, Zhu'
'Wei, Bang-Guo'
'Lin, Guo-Qiang'

_publ_section_title
;
 Stereoselective Synthesis of Pyrido- and Pyrrolo[1,2-
 c][1,3]oxazin-1-ones via a Nucleophilic Addition-Cyclization Process of
 N, O-Acetal with Ynamides.
;
_journal_issue 2
_journal_name_full 'The Journal of organic chemistry'
_journal_page_first 914
_journal_page_last 923
_journal_paper_doi 10.1021/acs.joc.8b02795
_journal_volume 84
_journal_year 2019
_chemical_absolute_configuration ad
_chemical_formula_sum 'C28 H28 N2 O5 S'
_chemical_formula_weight 504.58
_space_group_crystal_system monoclinic
_space_group_IT_number 4
_space_group_name_Hall 'P 2yb'
_space_group_name_H-M_alt 'P 1 21 1'
_atom_sites_solution_hydrogens geom
_audit_creation_method SHELXL-2013
_cell_angle_alpha 90
_cell_angle_beta 100.710(2)
_cell_angle_gamma 90
_cell_formula_units_Z 4
_cell_length_a 9.7480(8)
_cell_length_b 25.918(2)
_cell_length_c 10.3862(7)
_cell_measurement_reflns_used 9981
_cell_measurement_temperature 296(2)
_cell_measurement_theta_max 53.342
_cell_measurement_theta_min 4.534
_cell_volume 2578.3(3)
_computing_cell_refinement 'Bruker SAINT'
_computing_data_collection 'Bruker APEX2'
_computing_data_reduction 'Bruker SAINT'
_computing_molecular_graphics 'Bruker SHELXTL'
_computing_publication_material 'Bruker SHELXTL'
_computing_structure_refinement 'SHELXL-2013 (Sheldrick, 2013)'
_computing_structure_solution 'SHELXS-97 (Sheldrick 2008)'
_diffrn_ambient_temperature 296(2)
_diffrn_measured_fraction_theta_full 0.998
_diffrn_measured_fraction_theta_max 0.998
_diffrn_measurement_device_type 'Bruker APEX-II CCD'
_diffrn_measurement_method '\f and \w scans'
_diffrn_radiation_type MoK\a
_diffrn_radiation_wavelength 0.71073
_diffrn_reflns_av_R_equivalents 0.0662
_diffrn_reflns_av_unetI/netI 0.0550
_diffrn_reflns_Laue_measured_fraction_full 0.998
_diffrn_reflns_Laue_measured_fraction_max 0.998
_diffrn_reflns_limit_h_max 11
_diffrn_reflns_limit_h_min -11
_diffrn_reflns_limit_k_max 31
_diffrn_reflns_limit_k_min -31
_diffrn_reflns_limit_l_max 12
_diffrn_reflns_limit_l_min -12
_diffrn_reflns_number 37465
_diffrn_reflns_point_group_measured_fraction_full 0.997
_diffrn_reflns_point_group_measured_fraction_max 0.997
_diffrn_reflns_theta_full 25.242
_diffrn_reflns_theta_max 25.498
_diffrn_reflns_theta_min 2.540
_exptl_absorpt_coefficient_mu 0.166
_exptl_absorpt_correction_T_max 0.7456
_exptl_absorpt_correction_T_min 0.6462
_exptl_absorpt_correction_type multi-scan
_exptl_absorpt_process_details sadabs
_exptl_crystal_colour colorless
_exptl_crystal_density_diffrn 1.300
_exptl_crystal_description prismatic
_exptl_crystal_F_000 1064
_exptl_crystal_size_max 0.200
_exptl_crystal_size_mid 0.170
_exptl_crystal_size_min 0.130
_refine_diff_density_max 0.321
_refine_diff_density_min -0.289
_refine_diff_density_rms 0.051
_refine_ls_abs_structure_details
; 
 Flack x determined using 2693 quotients [(I+)-(I-)]/[(I+)+(I-)] 
 (Parsons and Flack (2004), Acta Cryst. A60, s61). 
;
_refine_ls_abs_structure_Flack 0.02(4)
_refine_ls_extinction_method none
_refine_ls_goodness_of_fit_ref 1.050
_refine_ls_hydrogen_treatment constr
_refine_ls_matrix_type full
_refine_ls_number_parameters 653
_refine_ls_number_reflns 9582
_refine_ls_number_restraints 1
_refine_ls_restrained_S_all 1.050
_refine_ls_R_factor_all 0.0841
_refine_ls_R_factor_gt 0.0572
_refine_ls_shift/su_max 0.026
_refine_ls_shift/su_mean 0.001
_refine_ls_structure_factor_coef Fsqd
_refine_ls_weighting_details 'w=1/[\s^2^(Fo^2^)+(0.0853P)^2^+0.1200P] where P=(Fo^2^+2Fc^2^)/3'
_refine_ls_weighting_scheme calc
_refine_ls_wR_factor_gt 0.1380
_refine_ls_wR_factor_ref 0.1583
_reflns_Friedel_coverage 0.952
_reflns_Friedel_fraction_full 0.997
_reflns_Friedel_fraction_max 0.997
_reflns_number_gt 6934
_reflns_number_total 9582
_reflns_threshold_expression 'I > 2\s(I)'
_cod_data_source_file jo8b02795_si_002.cif
_cod_data_source_block mo_d8v18726_0m
_cod_original_sg_symbol_H-M 'P 21'
_cod_database_code 4036011
_shelx_space_group_comment
; 
The symmetry employed for this shelxl refinement is uniquely defined 
by the following loop, which should always be used as a source of 
symmetry information in preference to the above space-group names. 
They are only intended as comments. 
;
_shelx_estimated_absorpt_t_min 0.967
_shelx_estimated_absorpt_t_max 0.979
_shelxl_version_number 2013-4

loop_
_space_group_symop_operation_xyz
'x, y, z'
'-x, y+1/2, -z'

loop_
_atom_site_label
_atom_site_type_symbol
_atom_site_fract_x
_atom_site_fract_y
_atom_site_fract_z
_atom_site_U_iso_or_equiv
_atom_site_adp_type
_atom_site_occupancy
_atom_site_site_symmetry_order
_atom_site_calc_flag
_atom_site_refinement_flags_posn
_atom_site_refinement_flags_adp
S1 S 0.06560(17) 0.64049(7) 0.57385(14) 0.0714(4) Uani 1 1 d . .
S2 S 0.04453(17) 0.35314(6) 0.60029(14) 0.0678(4) Uani 1 1 d . .
N1 N 0.3893(5) 0.50687(17) 0.4164(4) 0.0626(12) Uani 1 1 d . .
N2 N 0.2011(5) 0.63941(17) 0.4996(4) 0.0583(10) Uani 1 1 d . .
N3 N -0.0560(5) 0.49839(18) 0.9222(4) 0.0580(10) Uani 1 1 d . .
N4 N -0.0232(5) 0.36485(15) 0.7305(4) 0.0564(10) Uani 1 1 d . .
O1 O 0.4852(4) 0.50177(17) 0.7774(4) 0.0709(10) Uani 1 1 d . .
H1 H 0.5704 0.5040 0.7868 0.106 Uiso 1 1 calc R U
O2 O 0.1831(5) 0.49067(18) 0.2778(4) 0.0832(13) Uani 1 1 d . .
O3 O 0.1944(4) 0.55894(14) 0.4051(3) 0.0634(9) Uani 1 1 d . .
O4 O 0.0896(5) 0.6005(2) 0.6696(4) 0.0919(15) Uani 1 1 d . .
O5 O 0.0502(6) 0.6930(2) 0.6108(5) 0.1072(18) Uani 1 1 d . .
O6 O 0.3263(4) 0.49456(17) 0.9764(4) 0.0727(10) Uani 1 1 d . .
H6 H 0.3719 0.4959 0.9176 0.109 Uiso 1 1 calc R U
O7 O -0.2352(5) 0.51492(16) 0.7535(5) 0.0844(13) Uani 1 1 d . .
O8 O -0.0946(4) 0.45014(13) 0.7334(4) 0.0608(9) Uani 1 1 d . .
O9 O 0.1706(5) 0.3819(2) 0.6160(5) 0.0886(13) Uani 1 1 d . .
O10 O 0.0465(6) 0.29841(16) 0.5890(5) 0.0963(16) Uani 1 1 d . .
C1 C 0.4514(6) 0.52642(19) 0.5458(5) 0.0530(12) Uani 1 1 d . .
H1A H 0.5521 0.5299 0.5491 0.064 Uiso 1 1 calc R U
C2 C 0.4295(6) 0.4852(2) 0.6470(5) 0.0605(13) Uani 1 1 d . .
H2 H 0.3287 0.4803 0.6404 0.073 Uiso 1 1 calc R U
C3 C 0.4917(8) 0.4340(2) 0.6149(7) 0.0772(17) Uani 1 1 d . .
H3A H 0.5924 0.4373 0.6272 0.093 Uiso 1 1 calc R U
H3B H 0.4708 0.4078 0.6753 0.093 Uiso 1 1 calc R U
C4 C 0.4360(8) 0.4166(2) 0.4762(8) 0.084(2) Uani 1 1 d . .
H4A H 0.3385 0.4070 0.4678 0.101 Uiso 1 1 calc R U
H4B H 0.4872 0.3864 0.4566 0.101 Uiso 1 1 calc R U
C5 C 0.4499(8) 0.4590(2) 0.3793(7) 0.0781(18) Uani 1 1 d . .
H5A H 0.5478 0.4644 0.3766 0.094 Uiso 1 1 calc R U
H5B H 0.4028 0.4487 0.2924 0.094 Uiso 1 1 calc R U
C6 C 0.2546(7) 0.5162(2) 0.3623(5) 0.0622(14) Uani 1 1 d . .
C7 C 0.2729(6) 0.59233(18) 0.4980(5) 0.0521(12) Uani 1 1 d . .
C8 C 0.3945(5) 0.57907(19) 0.5693(5) 0.0516(12) Uani 1 1 d . .
C9 C 0.4782(6) 0.6131(2) 0.6679(5) 0.0606(14) Uani 1 1 d . .
C10 C 0.4227(8) 0.6329(2) 0.7711(6) 0.0752(16) Uani 1 1 d . .
H10 H 0.3320 0.6247 0.7797 0.090 Uiso 1 1 calc R U
C11 C 0.5038(11) 0.6652(3) 0.8620(7) 0.100(3) Uani 1 1 d . .
H11 H 0.4666 0.6782 0.9315 0.120 Uiso 1 1 calc R U
C12 C 0.6377(11) 0.6781(3) 0.8509(10) 0.112(3) Uani 1 1 d . .
H12 H 0.6911 0.6997 0.9122 0.134 Uiso 1 1 calc R U
C13 C 0.6908(9) 0.6589(3) 0.7486(11) 0.108(3) Uani 1 1 d . .
H13 H 0.7808 0.6679 0.7392 0.130 Uiso 1 1 calc R U
C14 C 0.6129(7) 0.6261(2) 0.6585(7) 0.0805(18) Uani 1 1 d . .
H14 H 0.6520 0.6127 0.5905 0.097 Uiso 1 1 calc R U
C15 C 0.1966(7) 0.6736(3) 0.3858(6) 0.0797(18) Uani 1 1 d . .
H15A H 0.1167 0.6964 0.3800 0.096 Uiso 1 1 calc R U
H15B H 0.1826 0.6527 0.3070 0.096 Uiso 1 1 calc R U
C16 C 0.3246(7) 0.7056(2) 0.3897(6) 0.0667(15) Uani 1 1 d . .
C17 C 0.3690(10) 0.7151(3) 0.2740(9) 0.101(2) Uani 1 1 d . .
H17 H 0.3253 0.6993 0.1968 0.121 Uiso 1 1 calc R U
C18 C 0.4814(14) 0.7488(5) 0.2743(17) 0.153(5) Uani 1 1 d . .
H18 H 0.5095 0.7565 0.1956 0.184 Uiso 1 1 calc R U
C19 C 0.5507(12) 0.7708(5) 0.388(2) 0.148(5) Uani 1 1 d . .
H19 H 0.6282 0.7917 0.3878 0.178 Uiso 1 1 calc R U
C20 C 0.5048(12) 0.7615(3) 0.4988(14) 0.129(4) Uani 1 1 d . .
H20 H 0.5495 0.7770 0.5760 0.155 Uiso 1 1 calc R U
C21 C 0.3918(9) 0.7293(3) 0.5017(8) 0.091(2) Uani 1 1 d . .
H21 H 0.3614 0.7237 0.5803 0.109 Uiso 1 1 calc R U
C22 C -0.0830(6) 0.6245(2) 0.4571(6) 0.0657(15) Uani 1 1 d . .
C23 C -0.1275(7) 0.5738(3) 0.4430(7) 0.0763(17) Uani 1 1 d . .
H23 H -0.0786 0.5483 0.4952 0.092 Uiso 1 1 calc R U
C24 C -0.2433(8) 0.5613(3) 0.3524(8) 0.086(2) Uani 1 1 d . .
H24 H -0.2727 0.5271 0.3443 0.104 Uiso 1 1 calc R U
C25 C -0.3174(8) 0.5982(3) 0.2727(8) 0.087(2) Uani 1 1 d . .
C26 C -0.2698(8) 0.6490(3) 0.2875(9) 0.104(3) Uani 1 1 d . .
H26 H -0.3165 0.6744 0.2331 0.125 Uiso 1 1 calc R U
C27 C -0.1559(7) 0.6625(3) 0.3803(8) 0.087(2) Uani 1 1 d . .
H27 H -0.1283 0.6969 0.3912 0.104 Uiso 1 1 calc R U
C28 C -0.4472(10) 0.5853(4) 0.1747(10) 0.129(3) Uani 1 1 d . .
H28A H -0.5231 0.6064 0.1908 0.194 Uiso 1 1 calc R U
H28B H -0.4702 0.5496 0.1833 0.194 Uiso 1 1 calc R U
H28C H -0.4310 0.5916 0.0877 0.194 Uiso 1 1 calc R U
C29 C 0.0849(6) 0.47619(18) 0.9632(5) 0.0518(12) Uani 1 1 d . .
H29 H 0.1013 0.4723 1.0587 0.062 Uiso 1 1 calc R U
C30 C 0.1918(6) 0.51506(19) 0.9309(5) 0.0552(12) Uani 1 1 d . .
H30 H 0.1776 0.5203 0.8359 0.066 Uiso 1 1 calc R U
C31 C 0.1744(7) 0.5658(2) 0.9985(6) 0.0705(16) Uani 1 1 d . .
H31A H 0.2364 0.5911 0.9711 0.085 Uiso 1 1 calc R U
H31B H 0.2025 0.5611 1.0923 0.085 Uiso 1 1 calc R U
C32 C 0.0266(7) 0.5866(2) 0.9699(6) 0.0722(17) Uani 1 1 d . .
H32A H 0.0199 0.6163 1.0253 0.087 Uiso 1 1 calc R U
H32B H 0.0039 0.5978 0.8793 0.087 Uiso 1 1 calc R U
C33 C -0.0768(7) 0.5459(2) 0.9946(6) 0.0704(15) Uani 1 1 d . .
H33A H -0.0637 0.5385 1.0876 0.084 Uiso 1 1 calc R U
H33B H -0.1712 0.5585 0.9660 0.084 Uiso 1 1 calc R U
C34 C -0.1319(6) 0.4908(2) 0.8046(5) 0.0586(13) Uani 1 1 d . .
C35 C 0.0004(6) 0.41358(19) 0.7942(5) 0.0526(12) Uani 1 1 d . .
C36 C 0.0893(5) 0.42321(18) 0.9052(5) 0.0514(12) Uani 1 1 d . .
C37 C 0.1825(6) 0.3837(2) 0.9798(6) 0.0625(14) Uani 1 1 d . .
C38 C 0.2882(8) 0.3615(3) 0.9309(7) 0.088(2) Uani 1 1 d . .
H38 H 0.3027 0.3699 0.8473 0.106 Uiso 1 1 calc R U
C39 C 0.3765(10) 0.3253(4) 1.0092(12) 0.118(3) Uani 1 1 d . .
H39 H 0.4497 0.3101 0.9770 0.142 Uiso 1 1 calc R U
C40 C 0.3552(12) 0.3129(3) 1.1285(12) 0.122(4) Uani 1 1 d . .
H40 H 0.4125 0.2886 1.1778 0.146 Uiso 1 1 calc R U
C41 C 0.2517(11) 0.3351(3) 1.1787(8) 0.105(3) Uani 1 1 d . .
H41 H 0.2388 0.3265 1.2625 0.126 Uiso 1 1 calc R U
C42 C 0.1636(8) 0.3713(2) 1.1042(6) 0.0832(19) Uani 1 1 d . .
H42 H 0.0925 0.3868 1.1388 0.100 Uiso 1 1 calc R U
C43 C -0.1483(6) 0.3372(2) 0.7510(6) 0.0630(14) Uani 1 1 d . .
H43A H -0.1824 0.3161 0.6746 0.076 Uiso 1 1 calc R U
H43B H -0.2204 0.3621 0.7595 0.076 Uiso 1 1 calc R U
C44 C -0.1230(7) 0.3034(2) 0.8698(6) 0.0666(15) Uani 1 1 d . .
C45 C -0.0202(8) 0.2665(2) 0.8866(7) 0.0838(19) Uani 1 1 d . .
H45 H 0.0382 0.2641 0.8256 0.101 Uiso 1 1 calc R U
C46 C -0.0014(13) 0.2335(4) 0.9897(13) 0.134(4) Uani 1 1 d . .
H46 H 0.0684 0.2086 0.9978 0.160 Uiso 1 1 calc R U
C47 C -0.083(2) 0.2365(6) 1.0802(12) 0.175(8) Uani 1 1 d . .
H47 H -0.0678 0.2147 1.1526 0.210 Uiso 1 1 calc R U
C48 C -0.191(2) 0.2720(6) 1.0658(12) 0.175(6) Uani 1 1 d . .
H48 H -0.2510 0.2727 1.1254 0.210 Uiso 1 1 calc R U
C49 C -0.2088(13) 0.3070(4) 0.9610(9) 0.121(3) Uani 1 1 d . .
H49 H -0.2776 0.3322 0.9532 0.145 Uiso 1 1 calc R U
C50 C -0.0693(7) 0.3769(2) 0.4610(5) 0.0652(15) Uani 1 1 d . .
C51 C -0.0356(7) 0.4218(3) 0.4053(7) 0.0763(17) Uani 1 1 d . .
H51 H 0.0430 0.4405 0.4433 0.092 Uiso 1 1 calc R U
C52 C -0.1201(8) 0.4391(3) 0.2916(8) 0.0858(19) Uani 1 1 d . .
H52 H -0.0954 0.4692 0.2526 0.103 Uiso 1 1 calc R U
C53 C -0.2393(8) 0.4135(3) 0.2342(6) 0.0789(18) Uani 1 1 d . .
C54 C -0.2731(10) 0.3687(3) 0.2939(7) 0.099(2) Uani 1 1 d . .
H54 H -0.3545 0.3510 0.2586 0.119 Uiso 1 1 calc R U
C55 C -0.1871(9) 0.3496(3) 0.4061(6) 0.092(2) Uani 1 1 d . .
H55 H -0.2089 0.3188 0.4436 0.110 Uiso 1 1 calc R U
C56 C -0.3302(11) 0.4331(4) 0.1101(8) 0.111(3) Uani 1 1 d . .
H56A H -0.2754 0.4364 0.0428 0.167 Uiso 1 1 calc R U
H56B H -0.3681 0.4661 0.1264 0.167 Uiso 1 1 calc R U
H56C H -0.4051 0.4092 0.0822 0.167 Uiso 1 1 calc R U

loop_
_atom_site_aniso_label
_atom_site_aniso_U_11
_atom_site_aniso_U_22
_atom_site_aniso_U_33
_atom_site_aniso_U_23
_atom_site_aniso_U_13
_atom_site_aniso_U_12
S1 0.0643(10) 0.0854(10) 0.0616(8) -0.0022(8) 0.0045(7) 0.0131(8)
S2 0.0677(10) 0.0680(9) 0.0673(8) -0.0098(7) 0.0113(7) 0.0014(7)
N1 0.064(3) 0.062(3) 0.064(3) -0.011(2) 0.018(2) -0.009(2)
N2 0.057(3) 0.055(2) 0.058(2) 0.009(2) -0.0009(19) 0.003(2)
N3 0.050(2) 0.056(2) 0.067(3) -0.003(2) 0.008(2) 0.005(2)
N4 0.058(3) 0.049(2) 0.060(2) -0.0003(18) 0.005(2) -0.0003(19)
O1 0.058(2) 0.082(3) 0.070(2) 0.005(2) 0.0055(18) 0.005(2)
O2 0.097(3) 0.090(3) 0.058(2) -0.015(2) 0.003(2) -0.024(3)
O3 0.057(2) 0.070(2) 0.0574(19) -0.0059(17) -0.0032(17) -0.0082(18)
O4 0.078(3) 0.132(4) 0.067(2) 0.034(3) 0.017(2) 0.020(3)
O5 0.095(4) 0.110(4) 0.107(4) -0.043(3) -0.004(3) 0.026(3)
O6 0.053(2) 0.087(3) 0.074(2) 0.006(2) -0.0017(18) -0.002(2)
O7 0.055(3) 0.074(3) 0.113(3) 0.005(2) -0.013(2) 0.014(2)
O8 0.057(2) 0.054(2) 0.064(2) 0.0016(16) -0.0089(17) 0.0037(17)
O9 0.057(3) 0.124(4) 0.087(3) -0.009(3) 0.018(2) -0.011(3)
O10 0.139(5) 0.059(3) 0.089(3) -0.012(2) 0.018(3) 0.023(3)
C1 0.045(3) 0.054(3) 0.060(3) -0.004(2) 0.008(2) -0.006(2)
C2 0.046(3) 0.066(3) 0.069(3) 0.002(3) 0.009(3) 0.001(2)
C3 0.066(4) 0.062(3) 0.105(5) 0.005(3) 0.020(4) 0.001(3)
C4 0.078(5) 0.059(3) 0.124(6) -0.019(4) 0.039(4) -0.013(3)
C5 0.078(4) 0.069(4) 0.095(4) -0.025(3) 0.037(4) -0.017(3)
C6 0.071(4) 0.069(3) 0.049(3) -0.004(3) 0.015(3) -0.017(3)
C7 0.050(3) 0.053(3) 0.051(3) 0.001(2) 0.004(2) -0.007(2)
C8 0.048(3) 0.052(3) 0.053(3) -0.001(2) 0.003(2) -0.004(2)
C9 0.057(4) 0.050(3) 0.068(3) 0.001(2) -0.008(3) 0.005(2)
C10 0.079(4) 0.076(4) 0.063(3) -0.009(3) -0.006(3) 0.000(3)
C11 0.124(8) 0.080(4) 0.083(5) -0.023(4) -0.014(5) 0.004(5)
C12 0.108(7) 0.069(4) 0.132(7) -0.027(5) -0.044(6) -0.004(4)
C13 0.071(5) 0.075(4) 0.161(8) -0.026(5) -0.025(5) -0.013(4)
C14 0.060(4) 0.059(3) 0.118(5) -0.019(3) 0.004(4) -0.006(3)
C15 0.078(5) 0.084(4) 0.070(4) 0.027(3) -0.005(3) -0.006(3)
C16 0.067(4) 0.048(3) 0.082(4) 0.017(3) 0.006(3) 0.009(3)
C17 0.101(6) 0.103(5) 0.103(5) 0.023(4) 0.031(5) 0.007(5)
C18 0.113(9) 0.161(10) 0.207(13) 0.088(10) 0.084(9) 0.017(8)
C19 0.085(7) 0.107(8) 0.244(16) 0.071(10) 0.008(9) -0.011(5)
C20 0.116(8) 0.067(5) 0.183(10) 0.012(6) -0.028(7) -0.026(5)
C21 0.093(5) 0.066(4) 0.107(5) 0.008(4) 0.000(4) -0.012(4)
C22 0.055(3) 0.064(4) 0.079(4) 0.009(3) 0.014(3) 0.008(3)
C23 0.067(4) 0.073(4) 0.090(4) 0.020(3) 0.018(4) 0.001(3)
C24 0.064(4) 0.073(4) 0.122(6) 0.000(4) 0.017(4) -0.013(3)
C25 0.067(4) 0.088(5) 0.100(5) 0.007(4) -0.003(4) -0.005(4)
C26 0.082(5) 0.082(5) 0.134(6) 0.029(4) -0.021(5) 0.006(4)
C27 0.062(4) 0.068(4) 0.119(5) 0.013(4) -0.013(4) 0.001(3)
C28 0.088(6) 0.132(7) 0.146(8) 0.009(6) -0.034(6) -0.031(6)
C29 0.054(3) 0.049(3) 0.049(3) -0.001(2) 0.001(2) 0.002(2)
C30 0.053(3) 0.059(3) 0.051(3) 0.006(2) 0.002(2) -0.003(2)
C31 0.082(4) 0.059(3) 0.070(3) 0.001(3) 0.011(3) -0.019(3)
C32 0.095(5) 0.049(3) 0.073(4) 0.003(3) 0.015(3) 0.000(3)
C33 0.076(4) 0.062(3) 0.075(4) -0.005(3) 0.018(3) 0.012(3)
C34 0.045(3) 0.053(3) 0.075(3) 0.000(3) 0.004(3) 0.001(2)
C35 0.048(3) 0.050(3) 0.057(3) -0.001(2) 0.003(2) 0.000(2)
C36 0.048(3) 0.051(3) 0.053(3) -0.002(2) 0.003(2) 0.002(2)
C37 0.058(3) 0.052(3) 0.070(3) -0.008(3) -0.009(3) 0.005(3)
C38 0.075(5) 0.087(5) 0.095(4) -0.017(4) -0.008(4) 0.027(4)
C39 0.088(6) 0.105(6) 0.146(9) -0.032(6) -0.016(6) 0.047(5)
C40 0.136(9) 0.071(5) 0.127(8) -0.014(5) -0.056(7) 0.028(5)
C41 0.128(7) 0.076(5) 0.092(5) 0.009(4) -0.029(5) 0.011(5)
C42 0.103(5) 0.065(4) 0.073(4) 0.012(3) -0.006(4) 0.016(3)
C43 0.049(3) 0.063(3) 0.073(3) 0.007(3) 0.001(3) -0.003(2)
C44 0.081(4) 0.048(3) 0.068(3) -0.004(3) 0.005(3) -0.011(3)
C45 0.076(4) 0.062(4) 0.103(5) 0.021(3) -0.010(4) -0.009(3)
C46 0.139(9) 0.089(6) 0.142(9) 0.043(6) -0.054(7) -0.033(6)
C47 0.27(2) 0.149(12) 0.087(7) 0.049(8) -0.017(10) -0.052(12)
C48 0.30(2) 0.141(10) 0.107(8) -0.006(8) 0.097(11) -0.044(12)
C49 0.173(10) 0.103(6) 0.102(6) -0.009(5) 0.067(6) -0.013(6)
C50 0.079(4) 0.060(3) 0.057(3) -0.008(3) 0.014(3) -0.011(3)
C51 0.067(4) 0.071(4) 0.089(4) 0.005(3) 0.009(4) -0.007(3)
C52 0.085(5) 0.081(4) 0.091(5) 0.013(4) 0.017(4) -0.004(4)
C53 0.088(5) 0.088(4) 0.063(3) 0.000(3) 0.020(3) 0.007(4)
C54 0.112(6) 0.105(6) 0.070(4) 0.002(4) -0.010(4) -0.037(5)
C55 0.112(6) 0.081(4) 0.074(4) 0.004(3) -0.007(4) -0.042(4)
C56 0.122(7) 0.133(7) 0.074(5) 0.009(4) 0.008(5) 0.010(5)

loop_
_atom_type_symbol
_atom_type_description
_atom_type_scat_dispersion_real
_atom_type_scat_dispersion_imag
_atom_type_scat_source
C C 0.0033 0.0016 'International Tables Vol C Tables 4.2.6.8 and 6.1.1.4'
H H 0.0000 0.0000 'International Tables Vol C Tables 4.2.6.8 and 6.1.1.4'
N N 0.0061 0.0033 'International Tables Vol C Tables 4.2.6.8 and 6.1.1.4'
O O 0.0106 0.0060 'International Tables Vol C Tables 4.2.6.8 and 6.1.1.4'
S S 0.1246 0.1234 'International Tables Vol C Tables 4.2.6.8 and 6.1.1.4'

loop_
_geom_angle_atom_site_label_1
_geom_angle_atom_site_label_2
_geom_angle_atom_site_label_3
_geom_angle
O4 S1 O5 121.1(3)
O4 S1 N2 105.8(3)
O5 S1 N2 106.0(3)
O4 S1 C22 108.5(3)
O5 S1 C22 107.2(3)
N2 S1 C22 107.6(3)
O9 S2 O10 120.5(4)
O9 S2 N4 106.3(2)
O10 S2 N4 105.4(3)
O9 S2 C50 108.0(3)
O10 S2 C50 107.3(3)
N4 S2 C50 108.9(3)
C6 N1 C5 116.9(5)
C6 N1 C1 121.8(5)
C5 N1 C1 114.9(5)
C7 N2 C15 116.9(5)
C7 N2 S1 117.6(3)
C15 N2 S1 117.3(4)
C34 N3 C33 119.2(5)
C34 N3 C29 122.7(4)
C33 N3 C29 112.7(4)
C35 N4 C43 115.7(4)
C35 N4 S2 119.5(3)
C43 N4 S2 120.2(4)
C2 O1 H1 109.5
C6 O3 C7 120.6(4)
C30 O6 H6 109.5
C34 O8 C35 119.8(4)
N1 C1 C8 111.1(4)
N1 C1 C2 107.6(4)
C8 C1 C2 114.5(4)
N1 C1 H1A 107.8
C8 C1 H1A 107.8
C2 C1 H1A 107.8
O1 C2 C3 111.9(5)
O1 C2 C1 111.3(4)
C3 C2 C1 110.1(5)
O1 C2 H2 107.8
C3 C2 H2 107.8
C1 C2 H2 107.8
C4 C3 C2 112.5(6)
C4 C3 H3A 109.1
C2 C3 H3A 109.1
C4 C3 H3B 109.1
C2 C3 H3B 109.1
H3A C3 H3B 107.8
C3 C4 C5 110.9(5)
C3 C4 H4A 109.5
C5 C4 H4A 109.5
C3 C4 H4B 109.5
C5 C4 H4B 109.5
H4A C4 H4B 108.0
N1 C5 C4 110.6(5)
N1 C5 H5A 109.5
C4 C5 H5A 109.5
N1 C5 H5B 109.5
C4 C5 H5B 109.5
H5A C5 H5B 108.1
O2 C6 N1 126.0(6)
O2 C6 O3 117.1(6)
N1 C6 O3 116.9(5)
C8 C7 N2 127.9(5)
C8 C7 O3 122.6(4)
N2 C7 O3 109.4(4)
C7 C8 C9 123.7(5)
C7 C8 C1 117.6(4)
C9 C8 C1 118.7(4)
C14 C9 C10 118.6(6)
C14 C9 C8 120.6(5)
C10 C9 C8 120.9(6)
C9 C10 C11 119.5(7)
C9 C10 H10 120.2
C11 C10 H10 120.2
C12 C11 C10 121.3(8)
C12 C11 H11 119.4
C10 C11 H11 119.4
C13 C12 C11 118.8(7)
C13 C12 H12 120.6
C11 C12 H12 120.6
C12 C13 C14 120.9(8)
C12 C13 H13 119.5
C14 C13 H13 119.5
C9 C14 C13 120.9(7)
C9 C14 H14 119.5
C13 C14 H14 119.5
N2 C15 C16 114.4(5)
N2 C15 H15A 108.7
C16 C15 H15A 108.7
N2 C15 H15B 108.7
C16 C15 H15B 108.7
H15A C15 H15B 107.6
C21 C16 C17 119.0(7)
C21 C16 C15 122.5(6)
C17 C16 C15 118.2(7)
C16 C17 C18 118.9(10)
C16 C17 H17 120.6
C18 C17 H17 120.6
C19 C18 C17 121.4(11)
C19 C18 H18 119.3
C17 C18 H18 119.3
C20 C19 C18 118.6(11)
C20 C19 H19 120.7
C18 C19 H19 120.7
C19 C20 C21 121.5(11)
C19 C20 H20 119.2
C21 C20 H20 119.2
C16 C21 C20 120.5(9)
C16 C21 H21 119.8
C20 C21 H21 119.8
C27 C22 C23 120.0(6)
C27 C22 S1 120.0(5)
C23 C22 S1 120.0(5)
C24 C23 C22 120.1(6)
C24 C23 H23 119.9
C22 C23 H23 119.9
C23 C24 C25 121.4(6)
C23 C24 H24 119.3
C25 C24 H24 119.3
C24 C25 C26 117.5(6)
C24 C25 C28 122.1(7)
C26 C25 C28 120.3(7)
C27 C26 C25 121.8(7)
C27 C26 H26 119.1
C25 C26 H26 119.1
C26 C27 C22 119.0(7)
C26 C27 H27 120.5
C22 C27 H27 120.5
C25 C28 H28A 109.5
C25 C28 H28B 109.5
H28A C28 H28B 109.5
C25 C28 H28C 109.5
H28A C28 H28C 109.5
H28B C28 H28C 109.5
N3 C29 C36 109.5(4)
N3 C29 C30 108.3(4)
C36 C29 C30 116.2(4)
N3 C29 H29 107.5
C36 C29 H29 107.5
C30 C29 H29 107.5
O6 C30 C31 110.4(5)
O6 C30 C29 107.8(4)
C31 C30 C29 109.2(4)
O6 C30 H30 109.8
C31 C30 H30 109.8
C29 C30 H30 109.8
C30 C31 C32 113.8(5)
C30 C31 H31A 108.8
C32 C31 H31A 108.8
C30 C31 H31B 108.8
C32 C31 H31B 108.8
H31A C31 H31B 107.7
C33 C32 C31 110.9(5)
C33 C32 H32A 109.5
C31 C32 H32A 109.5
C33 C32 H32B 109.5
C31 C32 H32B 109.5
H32A C32 H32B 108.1
N3 C33 C32 109.7(5)
N3 C33 H33A 109.7
C32 C33 H33A 109.7
N3 C33 H33B 109.7
C32 C33 H33B 109.7
H33A C33 H33B 108.2
O7 C34 N3 127.0(5)
O7 C34 O8 115.9(5)
N3 C34 O8 117.0(5)
C36 C35 O8 122.5(4)
C36 C35 N4 126.3(4)
O8 C35 N4 110.9(4)
C35 C36 C37 124.0(4)
C35 C36 C29 117.1(4)
C37 C36 C29 118.7(4)
C38 C37 C42 119.7(6)
C38 C37 C36 121.9(6)
C42 C37 C36 118.3(5)
C37 C38 C39 119.0(8)
C37 C38 H38 120.5
C39 C38 H38 120.5
C40 C39 C38 120.6(9)
C40 C39 H39 119.7
C38 C39 H39 119.7
C39 C40 C41 120.9(8)
C39 C40 H40 119.5
C41 C40 H40 119.5
C40 C41 C42 119.9(9)
C40 C41 H41 120.1
C42 C41 H41 120.1
C37 C42 C41 119.9(8)
C37 C42 H42 120.0
C41 C42 H42 120.0
N4 C43 C44 113.1(5)
N4 C43 H43A 109.0
C44 C43 H43A 109.0
N4 C43 H43B 109.0
C44 C43 H43B 109.0
H43A C43 H43B 107.8
C45 C44 C49 118.8(7)
C45 C44 C43 121.2(6)
C49 C44 C43 120.0(7)
C46 C45 C44 121.9(10)
C46 C45 H45 119.0
C44 C45 H45 119.0
C47 C46 C45 120.3(13)
C47 C46 H46 119.9
C45 C46 H46 119.9
C46 C47 C48 120.0(11)
C46 C47 H47 120.0
C48 C47 H47 120.0
C47 C48 C49 119.9(12)
C47 C48 H48 120.0
C49 C48 H48 120.0
C44 C49 C48 119.0(11)
C44 C49 H49 120.5
C48 C49 H49 120.5
C51 C50 C55 120.6(6)
C51 C50 S2 118.8(5)
C55 C50 S2 120.6(5)
C50 C51 C52 119.1(6)
C50 C51 H51 120.5
C52 C51 H51 120.5
C53 C52 C51 122.3(6)
C53 C52 H52 118.8
C51 C52 H52 118.8
C52 C53 C54 117.6(6)
C52 C53 C56 121.5(7)
C54 C53 C56 120.9(7)
C53 C54 C55 121.0(7)
C53 C54 H54 119.5
C55 C54 H54 119.5
C50 C55 C54 119.3(6)
C50 C55 H55 120.4
C54 C55 H55 120.4
C53 C56 H56A 109.5
C53 C56 H56B 109.5
H56A C56 H56B 109.5
C53 C56 H56C 109.5
H56A C56 H56C 109.5
H56B C56 H56C 109.5

loop_
_geom_bond_atom_site_label_1
_geom_bond_atom_site_label_2
_geom_bond_distance
S1 O4 1.425(5)
S1 O5 1.430(5)
S1 N2 1.649(5)
S1 C22 1.757(6)
S2 O9 1.421(5)
S2 O10 1.424(4)
S2 N4 1.640(5)
S2 C50 1.763(6)
N1 C6 1.350(8)
N1 C5 1.458(8)
N1 C1 1.459(7)
N2 C7 1.408(7)
N2 C15 1.472(7)
N3 C34 1.319(7)
N3 C33 1.476(7)
N3 C29 1.477(7)
N4 C35 1.424(6)
N4 C43 1.464(7)
O1 C2 1.427(7)
O1 H1 0.8200
O2 C6 1.210(7)
O3 C6 1.366(7)
O3 C7 1.411(6)
O6 C30 1.412(7)
O6 H6 0.8200
O7 C34 1.220(7)
O8 C34 1.376(6)
O8 C35 1.392(6)
C1 C8 1.510(7)
C1 C2 1.540(7)
C1 H1A 0.9800
C2 C3 1.524(8)
C2 H2 0.9800
C3 C4 1.511(10)
C3 H3A 0.9700
C3 H3B 0.9700
C4 C5 1.513(10)
C4 H4A 0.9700
C4 H4B 0.9700
C5 H5A 0.9700
C5 H5B 0.9700
C7 C8 1.321(7)
C8 C9 1.477(7)
C9 C14 1.377(9)
C9 C10 1.386(9)
C10 C11 1.392(10)
C10 H10 0.9300
C11 C12 1.373(14)
C11 H11 0.9300
C12 C13 1.361(14)
C12 H12 0.9300
C13 C14 1.381(10)
C13 H13 0.9300
C14 H14 0.9300
C15 C16 1.493(9)
C15 H15A 0.9700
C15 H15B 0.9700
C16 C21 1.369(10)
C16 C17 1.373(10)
C17 C18 1.402(16)
C17 H17 0.9300
C18 C19 1.370(19)
C18 H18 0.9300
C19 C20 1.332(19)
C19 H19 0.9300
C20 C21 1.387(13)
C20 H20 0.9300
C21 H21 0.9300
C22 C27 1.379(9)
C22 C23 1.382(9)
C23 C24 1.368(10)
C23 H23 0.9300
C24 C25 1.379(10)
C24 H24 0.9300
C25 C26 1.395(10)
C25 C28 1.506(11)
C26 C27 1.374(10)
C26 H26 0.9300
C27 H27 0.9300
C28 H28A 0.9600
C28 H28B 0.9600
C28 H28C 0.9600
C29 C36 1.503(7)
C29 C30 1.531(7)
C29 H29 0.9800
C30 C31 1.514(8)
C30 H30 0.9800
C31 C32 1.516(10)
C31 H31A 0.9700
C31 H31B 0.9700
C32 C33 1.514(9)
C32 H32A 0.9700
C32 H32B 0.9700
C33 H33A 0.9700
C33 H33B 0.9700
C35 C36 1.331(7)
C36 C37 1.487(7)
C37 C38 1.359(9)
C37 C42 1.376(9)
C38 C39 1.423(12)
C38 H38 0.9300
C39 C40 1.333(15)
C39 H39 0.9300
C40 C41 1.347(15)
C40 H40 0.9300
C41 C42 1.403(10)
C41 H41 0.9300
C42 H42 0.9300
C43 C44 1.496(8)
C43 H43A 0.9700
C43 H43B 0.9700
C44 C45 1.372(9)
C44 C49 1.378(11)
C45 C46 1.357(12)
C45 H45 0.9300
C46 C47 1.34(2)
C46 H46 0.9300
C47 C48 1.38(2)
C47 H47 0.9300
C48 C49 1.401(17)
C48 H48 0.9300
C49 H49 0.9300
C50 C51 1.366(9)
C50 C55 1.379(9)
C51 C52 1.383(10)
C51 H51 0.9300
C52 C53 1.375(10)
C52 H52 0.9300
C53 C54 1.385(10)
C53 C56 1.510(11)
C54 C55 1.394(10)
C54 H54 0.9300
C55 H55 0.9300
C56 H56A 0.9600
C56 H56B 0.9600
C56 H56C 0.9600

loop_
_geom_hbond_atom_site_label_D
_geom_hbond_atom_site_label_H
_geom_hbond_atom_site_label_A
_geom_hbond_distance_DH
_geom_hbond_distance_HA
_geom_hbond_distance_DA
_geom_hbond_angle_DHA
_geom_hbond_site_symmetry_A
O1 H1 O7 0.82 2.01 2.804(6) 163.0 1_655
O6 H6 O1 0.82 1.99 2.810(6) 177.8 .
C4 H4A O9 0.97 2.53 3.318(8) 138.1 .
C29 H29 O2 0.98 2.32 3.251(6) 159.2 1_556
C32 H32B O4 0.97 2.47 3.309(8) 144.0 .

loop_
_geom_torsion_atom_site_label_1
_geom_torsion_atom_site_label_2
_geom_torsion_atom_site_label_3
_geom_torsion_atom_site_label_4
_geom_torsion
O4 S1 N2 C7 26.2(5)
O5 S1 N2 C7 156.0(4)
C22 S1 N2 C7 -89.6(4)
O4 S1 N2 C15 173.8(5)
O5 S1 N2 C15 -56.4(5)
C22 S1 N2 C15 58.0(5)
O9 S2 N4 C35 30.7(5)
O10 S2 N4 C35 159.7(4)
C50 S2 N4 C35 -85.4(4)
O9 S2 N4 C43 -174.4(4)
O10 S2 N4 C43 -45.4(5)
C50 S2 N4 C43 69.5(4)
C6 N1 C1 C8 -35.9(6)
C5 N1 C1 C8 173.2(5)
C6 N1 C1 C2 90.2(6)
C5 N1 C1 C2 -60.8(6)
N1 C1 C2 O1 -178.9(4)
C8 C1 C2 O1 -54.9(6)
N1 C1 C2 C3 56.5(6)
C8 C1 C2 C3 -179.5(5)
O1 C2 C3 C4 -178.7(5)
C1 C2 C3 C4 -54.5(7)
C2 C3 C4 C5 51.6(7)
C6 N1 C5 C4 -93.3(7)
C1 N1 C5 C4 59.1(7)
C3 C4 C5 N1 -51.8(8)
C5 N1 C6 O2 -6.5(8)
C1 N1 C6 O2 -156.8(5)
C5 N1 C6 O3 174.8(4)
C1 N1 C6 O3 24.4(7)
C7 O3 C6 O2 -176.5(5)
C7 O3 C6 N1 2.4(7)
C15 N2 C7 C8 108.1(6)
S1 N2 C7 C8 -104.2(6)
C15 N2 C7 O3 -71.8(6)
S1 N2 C7 O3 75.9(5)
C6 O3 C7 C8 -15.6(7)
C6 O3 C7 N2 164.3(4)
N2 C7 C8 C9 0.5(9)
O3 C7 C8 C9 -179.5(5)
N2 C7 C8 C1 -178.2(5)
O3 C7 C8 C1 1.8(7)
N1 C1 C8 C7 21.6(6)
C2 C1 C8 C7 -100.5(6)
N1 C1 C8 C9 -157.2(5)
C2 C1 C8 C9 80.7(6)
C7 C8 C9 C14 -122.3(6)
C1 C8 C9 C14 56.4(7)
C7 C8 C9 C10 57.3(8)
C1 C8 C9 C10 -124.0(6)
C14 C9 C10 C11 0.1(9)
C8 C9 C10 C11 -179.5(6)
C9 C10 C11 C12 0.4(11)
C10 C11 C12 C13 0.1(12)
C11 C12 C13 C14 -1.1(12)
C10 C9 C14 C13 -1.0(10)
C8 C9 C14 C13 178.5(6)
C12 C13 C14 C9 1.6(12)
C7 N2 C15 C16 -81.6(7)
S1 N2 C15 C16 130.6(5)
N2 C15 C16 C21 -41.7(9)
N2 C15 C16 C17 143.8(6)
C21 C16 C17 C18 -0.3(11)
C15 C16 C17 C18 174.3(8)
C16 C17 C18 C19 2.7(16)
C17 C18 C19 C20 -3.4(19)
C18 C19 C20 C21 1.8(17)
C17 C16 C21 C20 -1.3(11)
C15 C16 C21 C20 -175.7(7)
C19 C20 C21 C16 0.5(14)
O4 S1 C22 C27 158.7(6)
O5 S1 C22 C27 26.3(7)
N2 S1 C22 C27 -87.3(6)
O4 S1 C22 C23 -20.9(6)
O5 S1 C22 C23 -153.3(5)
N2 S1 C22 C23 93.2(5)
C27 C22 C23 C24 0.4(10)
S1 C22 C23 C24 179.9(5)
C22 C23 C24 C25 0.6(11)
C23 C24 C25 C26 0.1(12)
C23 C24 C25 C28 -178.4(8)
C24 C25 C26 C27 -1.9(13)
C28 C25 C26 C27 176.7(9)
C25 C26 C27 C22 2.8(13)
C23 C22 C27 C26 -2.0(11)
S1 C22 C27 C26 178.4(7)
C34 N3 C29 C36 -36.9(7)
C33 N3 C29 C36 169.2(4)
C34 N3 C29 C30 90.8(6)
C33 N3 C29 C30 -63.2(5)
N3 C29 C30 O6 177.1(4)
C36 C29 C30 O6 -59.1(5)
N3 C29 C30 C31 57.1(5)
C36 C29 C30 C31 -179.1(4)
O6 C30 C31 C32 -171.7(5)
C29 C30 C31 C32 -53.3(6)
C30 C31 C32 C33 51.3(7)
C34 N3 C33 C32 -94.1(6)
C29 N3 C33 C32 60.9(6)
C31 C32 C33 N3 -52.6(7)
C33 N3 C34 O7 -12.4(9)
C29 N3 C34 O7 -164.7(6)
C33 N3 C34 O8 170.5(5)
C29 N3 C34 O8 18.1(8)
C35 O8 C34 O7 -165.3(5)
C35 O8 C34 N3 12.1(7)
C34 O8 C35 C36 -21.1(7)
C34 O8 C35 N4 152.1(4)
C43 N4 C35 C36 100.7(6)
S2 N4 C35 C36 -103.3(6)
C43 N4 C35 O8 -72.2(5)
S2 N4 C35 O8 83.8(5)
O8 C35 C36 C37 173.8(5)
N4 C35 C36 C37 1.6(9)
O8 C35 C36 C29 -0.7(8)
N4 C35 C36 C29 -172.9(5)
N3 C29 C36 C35 26.6(6)
C30 C29 C36 C35 -96.6(6)
N3 C29 C36 C37 -148.3(5)
C30 C29 C36 C37 88.6(6)
C35 C36 C37 C38 66.4(8)
C29 C36 C37 C38 -119.2(6)
C35 C36 C37 C42 -116.4(7)
C29 C36 C37 C42 58.0(7)
C42 C37 C38 C39 0.7(10)
C36 C37 C38 C39 177.8(6)
C37 C38 C39 C40 0.6(13)
C38 C39 C40 C41 -1.4(15)
C39 C40 C41 C42 0.9(14)
C38 C37 C42 C41 -1.2(10)
C36 C37 C42 C41 -178.5(6)
C40 C41 C42 C37 0.5(12)
C35 N4 C43 C44 -88.5(6)
S2 N4 C43 C44 115.7(5)
N4 C43 C44 C45 -55.0(7)
N4 C43 C44 C49 128.8(7)
C49 C44 C45 C46 0.4(10)
C43 C44 C45 C46 -175.9(7)
C44 C45 C46 C47 -0.8(14)
C45 C46 C47 C48 2.5(19)
C46 C47 C48 C49 -4(2)
C45 C44 C49 C48 -1.7(13)
C43 C44 C49 C48 174.6(9)
C47 C48 C49 C44 3.4(19)
O9 S2 C50 C51 -11.0(6)
O10 S2 C50 C51 -142.3(5)
N4 S2 C50 C51 104.0(5)
O9 S2 C50 C55 166.4(6)
O10 S2 C50 C55 35.0(7)
N4 S2 C50 C55 -78.6(6)
C55 C50 C51 C52 -1.1(10)
S2 C50 C51 C52 176.3(5)
C50 C51 C52 C53 1.8(11)
C51 C52 C53 C54 -0.3(11)
C51 C52 C53 C56 179.9(7)
C52 C53 C54 C55 -1.8(12)
C56 C53 C54 C55 177.9(8)
C51 C50 C55 C54 -1.0(11)
S2 C50 C55 C54 -178.3(6)
C53 C54 C55 C50 2.5(12)
